data_7061099
loop_
_publ_author_name
'Leitner, Zden\<ek'
'C\'isa\<rov\'a, Ivana'
'\<St\<epni\<cka, Petr'

_publ_section_title
;
 Coordination behaviour of a hybrid phosphinoguanidine ligand
;
_journal_issue 3
_journal_name_full 'New Journal of Chemistry'
_journal_page_first 1060
_journal_page_last 1071
_journal_paper_doi 10.1039/D1NJ05237C
_journal_volume 46
_journal_year 2022
_chemical_formula_moiety 'C27 H36 Cl N3 O P Pt S, Cl'
_chemical_formula_sum 'C27 H36 Cl2 N3 O P Pt S'
_chemical_formula_weight 747.61
_space_group_crystal_system monoclinic
_space_group_IT_number 14
_space_group_name_Hall '-P 2ybc'
_space_group_name_H-M_alt 'P 1 21/c 1'
_atom_sites_solution_hydrogens mixed
_atom_sites_solution_primary direct
_atom_sites_solution_secondary difmap
_audit_creation_method SHELXL-2017/1
_audit_update_record
;
2021-11-01 deposited with the CCDC.	2021-12-02 downloaded from the CCDC.
;
_cell_angle_alpha 90
_cell_angle_beta 96.1950(10)
_cell_angle_gamma 90
_cell_formula_units_Z 4
_cell_length_a 13.5803(2)
_cell_length_b 10.3485(2)
_cell_length_c 21.2730(4)
_cell_measurement_reflns_used 9749
_cell_measurement_temperature 120(2)
_cell_measurement_theta_max 27.51
_cell_measurement_theta_min 2.48
_cell_volume 2972.16(9)
_computing_cell_refinement 'SAINT V8.38A (Bruker AXS Inc., 2017)'
_computing_data_collection 'Bruker Instrument Service v2017.5.0.0'
_computing_data_reduction 'SAINT V8.38A (Bruker AXS Inc., 2017)'
_computing_molecular_graphics 'PLATON (Spek, 2017)'
_computing_publication_material 'PLATON (Spek, 2017)'
_computing_structure_refinement 'SHELXL-2017/1 (Sheldrick, 2017)'
_computing_structure_solution 'SHELXT 2014/5 (Sheldrick, 2014)'
_diffrn_ambient_temperature 120(2)
_diffrn_measured_fraction_theta_full 0.999
_diffrn_measured_fraction_theta_max 0.998
_diffrn_measurement_device_type 'Bruker APEX-II CCD'
_diffrn_measurement_method '\f and \w scans'
_diffrn_radiation_monochromator graphite
_diffrn_radiation_source 'fine-focus sealed tube'
_diffrn_radiation_type MoK\a
_diffrn_radiation_wavelength 0.71073
_diffrn_reflns_av_R_equivalents 0.0239
_diffrn_reflns_av_unetI/netI 0.0298
_diffrn_reflns_Laue_measured_fraction_full 0.999
_diffrn_reflns_Laue_measured_fraction_max 0.998
_diffrn_reflns_limit_h_max 17
_diffrn_reflns_limit_h_min -12
_diffrn_reflns_limit_k_max 12
_diffrn_reflns_limit_k_min -13
_diffrn_reflns_limit_l_max 27
_diffrn_reflns_limit_l_min -27
_diffrn_reflns_number 20069
_diffrn_reflns_point_group_measured_fraction_full 0.999
_diffrn_reflns_point_group_measured_fraction_max 0.998
_diffrn_reflns_theta_full 25.242
_diffrn_reflns_theta_max 27.511
_diffrn_reflns_theta_min 1.926
_exptl_absorpt_coefficient_mu 5.050
_exptl_absorpt_correction_T_max 0.36
_exptl_absorpt_correction_T_min 0.27
_exptl_absorpt_correction_type numerical
_exptl_absorpt_process_details 'SADABS-2016/2 - Bruker AXS'
_exptl_crystal_colour yellow
_exptl_crystal_density_diffrn 1.671
_exptl_crystal_description prism
_exptl_crystal_F_000 1480
_exptl_crystal_size_max 0.41
_exptl_crystal_size_mid 0.34
_exptl_crystal_size_min 0.26
_refine_diff_density_max 0.842
_refine_diff_density_min -0.583
_refine_diff_density_rms 0.089
_refine_ls_extinction_method none
_refine_ls_goodness_of_fit_ref 1.053
_refine_ls_hydrogen_treatment constr
_refine_ls_matrix_type full
_refine_ls_number_parameters 340
_refine_ls_number_reflns 6828
_refine_ls_number_restraints 24
_refine_ls_restrained_S_all 1.053
_refine_ls_R_factor_all 0.0265
_refine_ls_R_factor_gt 0.0203
_refine_ls_shift/su_max 0.002
_refine_ls_shift/su_mean 0.000
_refine_ls_structure_factor_coef Fsqd
_refine_ls_weighting_details 'w=1/[\s^2^(Fo^2^)+(0.0191P)^2^+0.0768P] where P=(Fo^2^+2Fc^2^)/3'
_refine_ls_weighting_scheme calc
_refine_ls_wR_factor_gt 0.0424
_refine_ls_wR_factor_ref 0.0437
_reflns_Friedel_coverage 0.000
_reflns_number_gt 5928
_reflns_number_total 6828
_reflns_threshold_expression 'I > 2\s(I)'
_cod_data_source_file d1nj05237c2.cif
_cod_data_source_block zl35
_cod_depositor_comments 'Adding full bibliography for 7061094--7061104.cif.'
_cod_original_sg_symbol_H-M 'P 21/c'
_cod_database_code 7061099
_shelx_shelxl_version_number 2017/1
_shelx_space_group_comment
;
The symmetry employed for this shelxl refinement is uniquely defined
by the following loop, which should always be used as a source of
symmetry information in preference to the above space-group names.
They are only intended as comments.
;
_shelx_estimated_absorpt_t_min 0.231
_shelx_estimated_absorpt_t_max 0.353

loop_
_space_group_symop_operation_xyz
'x, y, z'
'-x, y+1/2, -z+1/2'
'-x, -y, -z'
'x, -y-1/2, z-1/2'

loop_
_atom_site_label
_atom_site_type_symbol
_atom_site_fract_x
_atom_site_fract_y
_atom_site_fract_z
_atom_site_U_iso_or_equiv
_atom_site_adp_type
_atom_site_occupancy
_atom_site_site_symmetry_order
_atom_site_calc_flag
_atom_site_refinement_flags_posn
_atom_site_refinement_flags_adp
_atom_site_refinement_flags_occupancy
_atom_site_disorder_assembly
_atom_site_disorder_group
Pt Pt 0.23276(2) 0.43540(2) 0.55610(2) 0.01501(3) Uani 1 1 d . . . . .
S S 0.23345(5) 0.49167(6) 0.45532(3) 0.01993(14) Uani 1 1 d . . . . .
P P 0.24897(4) 0.22453(6) 0.53806(3) 0.01414(13) Uani 1 1 d . . . . .
Cl1 Cl 0.24067(5) 0.65591(6) 0.58550(3) 0.02540(15) Uani 1 1 d . . . . .
Cl2 Cl 0.28267(5) 0.72864(6) 0.81213(3) 0.02451(14) Uani 1 1 d . . . . .
O O 0.21019(14) 0.39248(18) 0.40644(9) 0.0263(4) Uani 1 1 d . . . . .
N1 N 0.22922(15) 0.37677(19) 0.64765(10) 0.0155(4) Uani 1 1 d . . . . .
N2 N 0.16992(14) 0.53611(19) 0.71241(10) 0.0184(5) Uani 1 1 d . . . . .
H2N H 0.193264 0.605419 0.739448 0.022 Uiso 1 1 d R U . . .
N3 N 0.33348(15) 0.4854(2) 0.72739(10) 0.0213(5) Uani 1 1 d . . . . .
H3N H 0.334049 0.541603 0.761152 0.026 Uiso 1 1 d R U . . .
C1 C 0.24457(19) 0.4671(2) 0.69632(12) 0.0170(5) Uani 1 1 d . . . . .
C2 C 0.23602(16) 0.2447(2) 0.66272(12) 0.0144(5) Uani 1 1 d . . . . .
C3 C 0.24050(16) 0.1563(2) 0.61415(12) 0.0145(5) Uani 1 1 d . . . . .
C4 C 0.24314(17) 0.0225(2) 0.62733(13) 0.0178(5) Uani 1 1 d . . . . .
H4 H 0.246140 -0.037488 0.593780 0.021 Uiso 1 1 calc R U . . .
C5 C 0.24143(18) -0.0218(2) 0.68764(14) 0.0206(6) Uani 1 1 d . . . . .
H5 H 0.243423 -0.111939 0.696170 0.025 Uiso 1 1 calc R U . . .
C6 C 0.23674(18) 0.0666(2) 0.73646(13) 0.0212(6) Uani 1 1 d . . . . .
H6 H 0.235557 0.035717 0.778422 0.025 Uiso 1 1 calc R U . . .
C7 C 0.23374(18) 0.1984(2) 0.72549(12) 0.0200(6) Uani 1 1 d . . . . .
H7 H 0.230206 0.257213 0.759455 0.024 Uiso 1 1 calc R U . . .
C8 C 0.16156(17) 0.1430(2) 0.48140(12) 0.0155(5) Uani 1 1 d . . . . .
C9 C 0.06287(18) 0.1826(2) 0.47708(13) 0.0217(6) Uani 1 1 d . . . . .
H9 H 0.044132 0.253025 0.501834 0.026 Uiso 1 1 calc R U . . .
C10 C -0.00747(19) 0.1190(3) 0.43669(14) 0.0250(6) Uani 1 1 d . . . . .
H10 H -0.074935 0.144625 0.434455 0.030 Uiso 1 1 calc R U . . .
C11 C 0.01972(19) 0.0182(3) 0.39941(13) 0.0241(6) Uani 1 1 d . . . . .
H11 H -0.028931 -0.024436 0.371330 0.029 Uiso 1 1 calc R U . . .
C12 C 0.11727(19) -0.0205(3) 0.40299(13) 0.0234(6) Uani 1 1 d . . . . .
H12 H 0.135817 -0.089306 0.377177 0.028 Uiso 1 1 calc R U . . .
C13 C 0.18839(19) 0.0409(2) 0.44415(13) 0.0195(6) Uani 1 1 d . . . . .
H13 H 0.255443 0.013322 0.446962 0.023 Uiso 1 1 calc R U . . .
C14 C 0.37346(17) 0.1900(2) 0.51817(12) 0.0160(5) Uani 1 1 d . . . . .
C15 C 0.39841(19) 0.2062(2) 0.45693(13) 0.0217(6) Uani 1 1 d . . . . .
H15 H 0.349032 0.229504 0.423797 0.026 Uiso 1 1 calc R U . . .
C16 C 0.49600(19) 0.1881(3) 0.44434(14) 0.0266(6) Uani 1 1 d . . . . .
H16 H 0.513388 0.199600 0.402626 0.032 Uiso 1 1 calc R U . . .
C17 C 0.56745(19) 0.1535(3) 0.49255(15) 0.0273(7) Uani 1 1 d . . . . .
H17 H 0.633685 0.139768 0.483602 0.033 Uiso 1 1 calc R U . . .
C18 C 0.54365(19) 0.1388(3) 0.55356(14) 0.0250(6) Uani 1 1 d . . . . .
H18 H 0.593435 0.116147 0.586560 0.030 Uiso 1 1 calc R U . . .
C19 C 0.44688(17) 0.1572(2) 0.56647(13) 0.0197(6) Uani 1 1 d . . . . .
H19 H 0.430396 0.147309 0.608480 0.024 Uiso 1 1 calc R U . . .
C20 C 0.06707(18) 0.5280(3) 0.68322(14) 0.0229(6) Uani 1 1 d . . . . .
H20 H 0.066878 0.517759 0.636461 0.027 Uiso 1 1 calc R U . . .
C21 C 0.0151(2) 0.4142(3) 0.70892(15) 0.0331(7) Uani 1 1 d . . . . .
H21A H 0.045467 0.333887 0.695942 0.050 Uiso 1 1 calc R U . . .
H21B H -0.055050 0.415561 0.692347 0.050 Uiso 1 1 calc R U . . .
H21C H 0.021185 0.418933 0.755181 0.050 Uiso 1 1 calc R U . . .
C22 C 0.0170(2) 0.6550(3) 0.69679(16) 0.0357(8) Uani 1 1 d . . . . .
H22A H 0.013268 0.662993 0.742372 0.054 Uiso 1 1 calc R U . . .
H22B H -0.049946 0.656602 0.674455 0.054 Uiso 1 1 calc R U . . .
H22C H 0.055569 0.727055 0.682298 0.054 Uiso 1 1 calc R U . . .
C23 C 0.42668(19) 0.4280(3) 0.71314(15) 0.0286(7) Uani 1 1 d . . . . .
H23 H 0.412685 0.361630 0.679170 0.034 Uiso 1 1 calc R U . A 1
C24 C 0.4925(8) 0.5403(11) 0.6880(6) 0.046(2) Uani 0.549(16) 1 d . U P B 1
H24A H 0.458793 0.576120 0.648815 0.069 Uiso 0.549(16) 1 calc R U P B 1
H24B H 0.556959 0.505195 0.679815 0.069 Uiso 0.549(16) 1 calc R U P B 1
H24C H 0.502395 0.608645 0.719960 0.069 Uiso 0.549(16) 1 calc R U P B 1
C25 C 0.4825(14) 0.3657(13) 0.7701(9) 0.046(2) Uani 0.549(16) 1 d . U P B 1
H25A H 0.495509 0.430049 0.803765 0.068 Uiso 0.549(16) 1 calc R U P B 1
H25B H 0.545413 0.331357 0.758714 0.068 Uiso 0.549(16) 1 calc R U P B 1
H25C H 0.442841 0.295066 0.784963 0.068 Uiso 0.549(16) 1 calc R U P B 1
C24A C 0.4762(10) 0.4968(14) 0.6679(7) 0.046(2) Uani 0.451(16) 1 d . U P B 2
H24D H 0.433613 0.500860 0.627751 0.069 Uiso 0.451(16) 1 calc R U P B 2
H24E H 0.538056 0.452273 0.661535 0.069 Uiso 0.451(16) 1 calc R U P B 2
H24F H 0.491123 0.584606 0.683360 0.069 Uiso 0.451(16) 1 calc R U P B 2
C25A C 0.4871(18) 0.4069(17) 0.7762(11) 0.046(2) Uani 0.451(16) 1 d . U P B 2
H25D H 0.547979 0.360107 0.769825 0.068 Uiso 0.451(16) 1 calc R U P B 2
H25E H 0.448445 0.356328 0.803780 0.068 Uiso 0.451(16) 1 calc R U P B 2
H25F H 0.504156 0.490705 0.795954 0.068 Uiso 0.451(16) 1 calc R U P B 2
C31 C 0.1543(2) 0.6253(3) 0.43598(14) 0.0330(7) Uani 1 1 d . . . . .
H31A H 0.164221 0.656964 0.393710 0.049 Uiso 1 1 calc R U . . .
H31B H 0.169597 0.694405 0.466991 0.049 Uiso 1 1 calc R U . . .
H31C H 0.085160 0.598411 0.436538 0.049 Uiso 1 1 calc R U . . .
C32 C 0.3510(2) 0.5563(3) 0.44652(14) 0.0287(7) Uani 1 1 d . . . . .
H32A H 0.400385 0.486849 0.450155 0.043 Uiso 1 1 calc R U . . .
H32B H 0.368418 0.620804 0.479597 0.043 Uiso 1 1 calc R U . . .
H32C H 0.349824 0.597269 0.404907 0.043 Uiso 1 1 calc R U . . .

loop_
_atom_site_aniso_label
_atom_site_aniso_U_11
_atom_site_aniso_U_22
_atom_site_aniso_U_33
_atom_site_aniso_U_23
_atom_site_aniso_U_13
_atom_site_aniso_U_12
Pt 0.02326(6) 0.01194(5) 0.00990(5) 0.00036(4) 0.00218(4) 0.00196(4)
S 0.0312(3) 0.0166(3) 0.0120(3) 0.0025(3) 0.0024(3) 0.0022(3)
P 0.0184(3) 0.0133(3) 0.0107(3) -0.0010(2) 0.0017(3) 0.0015(2)
Cl1 0.0454(4) 0.0127(3) 0.0191(4) -0.0007(3) 0.0080(3) 0.0017(3)
Cl2 0.0362(4) 0.0212(3) 0.0154(3) -0.0048(3) -0.0003(3) -0.0013(3)
O 0.0418(11) 0.0244(10) 0.0116(10) 0.0003(8) -0.0023(9) -0.0008(9)
N1 0.0246(11) 0.0132(10) 0.0086(11) -0.0015(8) 0.0021(9) 0.0012(9)
N2 0.0203(11) 0.0199(11) 0.0151(12) -0.0057(9) 0.0020(9) -0.0011(9)
N3 0.0225(11) 0.0274(12) 0.0141(12) -0.0076(10) 0.0019(9) 0.0038(10)
C1 0.0259(13) 0.0164(12) 0.0088(13) 0.0028(10) 0.0029(10) 0.0002(10)
C2 0.0109(11) 0.0146(12) 0.0176(14) 0.0051(10) 0.0005(10) -0.0014(9)
C3 0.0129(11) 0.0180(12) 0.0127(13) 0.0046(10) 0.0016(10) 0.0011(10)
C4 0.0162(12) 0.0148(12) 0.0223(15) -0.0031(11) 0.0017(11) 0.0013(10)
C5 0.0186(12) 0.0150(12) 0.0277(16) 0.0071(11) 0.0008(11) -0.0006(10)
C6 0.0198(12) 0.0277(14) 0.0164(14) 0.0098(12) 0.0032(11) -0.0006(11)
C7 0.0243(13) 0.0214(13) 0.0148(14) 0.0014(11) 0.0043(11) -0.0012(11)
C8 0.0184(12) 0.0158(12) 0.0123(13) 0.0021(10) 0.0011(10) -0.0023(10)
C9 0.0225(13) 0.0202(13) 0.0232(15) -0.0040(12) 0.0058(11) 0.0013(11)
C10 0.0177(13) 0.0289(15) 0.0278(17) 0.0008(13) 0.0002(12) 0.0016(11)
C11 0.0252(14) 0.0258(14) 0.0199(15) 0.0001(12) -0.0036(12) -0.0048(11)
C12 0.0298(14) 0.0198(13) 0.0203(15) -0.0045(11) 0.0017(12) 0.0011(11)
C13 0.0203(13) 0.0191(13) 0.0185(14) -0.0015(11) -0.0007(11) 0.0045(10)
C14 0.0184(12) 0.0119(12) 0.0184(14) -0.0027(10) 0.0045(10) -0.0020(10)
C15 0.0275(14) 0.0192(13) 0.0185(15) -0.0012(11) 0.0026(11) 0.0010(11)
C16 0.0310(15) 0.0251(15) 0.0261(17) -0.0011(13) 0.0136(13) -0.0026(12)
C17 0.0202(13) 0.0239(14) 0.0393(19) -0.0086(13) 0.0101(13) -0.0042(11)
C18 0.0207(13) 0.0237(14) 0.0299(17) -0.0060(12) -0.0006(12) -0.0031(11)
C19 0.0229(13) 0.0171(13) 0.0189(15) -0.0035(11) 0.0015(11) -0.0029(10)
C20 0.0215(13) 0.0282(14) 0.0184(15) -0.0028(12) -0.0001(11) 0.0014(11)
C21 0.0246(15) 0.0385(18) 0.0361(19) -0.0003(14) 0.0024(13) -0.0040(13)
C22 0.0311(16) 0.0337(17) 0.043(2) -0.0017(15) 0.0073(14) 0.0088(13)
C23 0.0230(14) 0.0342(16) 0.0283(17) -0.0082(13) 0.0017(12) 0.0055(12)
C24 0.035(3) 0.059(5) 0.047(5) 0.010(3) 0.015(3) 0.004(3)
C25 0.031(2) 0.055(6) 0.049(4) 0.010(5) -0.003(2) 0.009(5)
C24A 0.035(3) 0.059(5) 0.047(5) 0.010(3) 0.015(3) 0.004(3)
C25A 0.031(2) 0.055(6) 0.049(4) 0.010(5) -0.003(2) 0.009(5)
C31 0.0492(18) 0.0264(15) 0.0222(17) 0.0089(13) -0.0006(14) 0.0156(14)
C32 0.0404(17) 0.0257(15) 0.0208(16) 0.0023(12) 0.0075(13) -0.0045(13)

loop_
_atom_type_symbol
_atom_type_description
_atom_type_scat_dispersion_real
_atom_type_scat_dispersion_imag
_atom_type_scat_source
C C 0.0033 0.0016 'International Tables Vol C Tables 4.2.6.8 and 6.1.1.4'
H H 0.0000 0.0000 'International Tables Vol C Tables 4.2.6.8 and 6.1.1.4'
Cl Cl 0.1484 0.1585 'International Tables Vol C Tables 4.2.6.8 and 6.1.1.4'
N N 0.0061 0.0033 'International Tables Vol C Tables 4.2.6.8 and 6.1.1.4'
O O 0.0106 0.0060 'International Tables Vol C Tables 4.2.6.8 and 6.1.1.4'
P P 0.1023 0.0942 'International Tables Vol C Tables 4.2.6.8 and 6.1.1.4'
Pt Pt -1.7033 8.3905 'International Tables Vol C Tables 4.2.6.8 and 6.1.1.4'
S S 0.1246 0.1234 'International Tables Vol C Tables 4.2.6.8 and 6.1.1.4'

loop_
_geom_angle_atom_site_label_1
_geom_angle_atom_site_label_2
_geom_angle_atom_site_label_3
_geom_angle
_geom_angle_site_symmetry_1
_geom_angle_site_symmetry_3
_geom_angle_publ_flag
N1 Pt S 177.66(6) . . ?
N1 Pt P 83.48(6) . . ?
S Pt P 94.57(2) . . ?
N1 Pt Cl1 92.26(6) . . ?
S Pt Cl1 89.85(2) . . ?
P Pt Cl1 170.64(2) . . ?
O S C32 108.55(13) . . ?
O S C31 107.56(13) . . ?
C32 S C31 102.33(14) . . ?
O S Pt 118.43(8) . . ?
C32 S Pt 107.49(10) . . ?
C31 S Pt 111.26(10) . . ?
C3 P C8 108.60(11) . . ?
C3 P C14 106.62(11) . . ?
C8 P C14 108.22(11) . . ?
C3 P Pt 102.37(8) . . ?
C8 P Pt 120.11(8) . . ?
C14 P Pt 110.06(8) . . ?
C1 N1 C2 118.8(2) . . ?
C1 N1 Pt 119.43(16) . . ?
C2 N1 Pt 119.88(16) . . ?
C1 N2 C20 125.7(2) . . ?
C1 N2 H2N 110.5 . . ?
C20 N2 H2N 122.6 . . ?
C1 N3 C23 127.0(2) . . ?
C1 N3 H3N 114.1 . . ?
C23 N3 H3N 118.9 . . ?
N2 C1 N3 118.6(2) . . ?
N2 C1 N1 120.0(2) . . ?
N3 C1 N1 121.4(2) . . ?
C3 C2 N1 118.6(2) . . ?
C3 C2 C7 119.0(2) . . ?
N1 C2 C7 122.3(2) . . ?
C2 C3 C4 120.1(2) . . ?
C2 C3 P 115.36(18) . . ?
C4 C3 P 124.50(19) . . ?
C5 C4 C3 120.9(2) . . ?
C5 C4 H4 119.6 . . ?
C3 C4 H4 119.6 . . ?
C4 C5 C6 119.2(2) . . ?
C4 C5 H5 120.4 . . ?
C6 C5 H5 120.4 . . ?
C7 C6 C5 121.7(2) . . ?
C7 C6 H6 119.1 . . ?
C5 C6 H6 119.1 . . ?
C6 C7 C2 119.1(2) . . ?
C6 C7 H7 120.4 . . ?
C2 C7 H7 120.4 . . ?
C13 C8 C9 119.6(2) . . ?
C13 C8 P 122.72(18) . . ?
C9 C8 P 117.65(19) . . ?
C10 C9 C8 119.8(2) . . ?
C10 C9 H9 120.1 . . ?
C8 C9 H9 120.1 . . ?
C9 C10 C11 120.4(2) . . ?
C9 C10 H10 119.8 . . ?
C11 C10 H10 119.8 . . ?
C12 C11 C10 120.1(2) . . ?
C12 C11 H11 120.0 . . ?
C10 C11 H11 120.0 . . ?
C11 C12 C13 120.2(2) . . ?
C11 C12 H12 119.9 . . ?
C13 C12 H12 119.9 . . ?
C12 C13 C8 120.0(2) . . ?
C12 C13 H13 120.0 . . ?
C8 C13 H13 120.0 . . ?
C15 C14 C19 119.5(2) . . ?
C15 C14 P 121.3(2) . . ?
C19 C14 P 118.97(19) . . ?
C14 C15 C16 119.8(3) . . ?
C14 C15 H15 120.1 . . ?
C16 C15 H15 120.1 . . ?
C17 C16 C15 119.9(3) . . ?
C17 C16 H16 120.0 . . ?
C15 C16 H16 120.0 . . ?
C18 C17 C16 120.7(2) . . ?
C18 C17 H17 119.7 . . ?
C16 C17 H17 119.7 . . ?
C17 C18 C19 119.7(3) . . ?
C17 C18 H18 120.2 . . ?
C19 C18 H18 120.2 . . ?
C18 C19 C14 120.4(3) . . ?
C18 C19 H19 119.8 . . ?
C14 C19 H19 119.8 . . ?
N2 C20 C21 110.6(2) . . ?
N2 C20 C22 107.1(2) . . ?
C21 C20 C22 111.7(2) . . ?
N2 C20 H20 109.1 . . ?
C21 C20 H20 109.1 . . ?
C22 C20 H20 109.1 . . ?
C20 C21 H21A 109.5 . . ?
C20 C21 H21B 109.5 . . ?
H21A C21 H21B 109.5 . . ?
C20 C21 H21C 109.5 . . ?
H21A C21 H21C 109.5 . . ?
H21B C21 H21C 109.5 . . ?
C20 C22 H22A 109.5 . . ?
C20 C22 H22B 109.5 . . ?
H22A C22 H22B 109.5 . . ?
C20 C22 H22C 109.5 . . ?
H22A C22 H22C 109.5 . . ?
H22B C22 H22C 109.5 . . ?
C24A C23 N3 114.9(6) . . ?
N3 C23 C25 112.3(8) . . ?
C24A C23 C25A 114.9(11) . . ?
N3 C23 C25A 105.9(9) . . ?
N3 C23 C24 107.7(4) . . ?
C25 C23 C24 109.3(7) . . ?
N3 C23 H23 109.2 . . ?
C25 C23 H23 109.2 . . ?
C24 C23 H23 109.2 . . ?
C23 C24 H24A 109.5 . . ?
C23 C24 H24B 109.5 . . ?
H24A C24 H24B 109.5 . . ?
C23 C24 H24C 109.5 . . ?
H24A C24 H24C 109.5 . . ?
H24B C24 H24C 109.5 . . ?
C23 C25 H25A 109.5 . . ?
C23 C25 H25B 109.5 . . ?
H25A C25 H25B 109.5 . . ?
C23 C25 H25C 109.5 . . ?
H25A C25 H25C 109.5 . . ?
H25B C25 H25C 109.5 . . ?
C23 C24A H24D 109.5 . . ?
C23 C24A H24E 109.5 . . ?
H24D C24A H24E 109.5 . . ?
C23 C24A H24F 109.5 . . ?
H24D C24A H24F 109.5 . . ?
H24E C24A H24F 109.5 . . ?
C23 C25A H25D 109.5 . . ?
C23 C25A H25E 109.5 . . ?
H25D C25A H25E 109.5 . . ?
C23 C25A H25F 109.5 . . ?
H25D C25A H25F 109.5 . . ?
H25E C25A H25F 109.5 . . ?
S C31 H31A 109.5 . . ?
S C31 H31B 109.5 . . ?
H31A C31 H31B 109.5 . . ?
S C31 H31C 109.5 . . ?
H31A C31 H31C 109.5 . . ?
H31B C31 H31C 109.5 . . ?
S C32 H32A 109.5 . . ?
S C32 H32B 109.5 . . ?
H32A C32 H32B 109.5 . . ?
S C32 H32C 109.5 . . ?
H32A C32 H32C 109.5 . . ?
H32B C32 H32C 109.5 . . ?

loop_
_geom_bond_atom_site_label_1
_geom_bond_atom_site_label_2
_geom_bond_distance
_geom_bond_site_symmetry_2
_geom_bond_publ_flag
Pt N1 2.045(2) . ?
Pt S 2.2225(7) . ?
Pt P 2.2307(6) . ?
Pt Cl1 2.3655(6) . ?
S O 1.4709(19) . ?
S C32 1.760(3) . ?
S C31 1.773(3) . ?
P C3 1.781(2) . ?
P C8 1.807(3) . ?
P C14 1.822(2) . ?
N1 C1 1.394(3) . ?
N1 C2 1.405(3) . ?
N2 C1 1.315(3) . ?
N2 C20 1.468(3) . ?
N2 H2N 0.9520 . ?
N3 C1 1.326(3) . ?
N3 C23 1.460(3) . ?
N3 H3N 0.9235 . ?
C2 C3 1.386(3) . ?
C2 C7 1.422(3) . ?
C3 C4 1.413(3) . ?
C4 C5 1.365(4) . ?
C4 H4 0.9500 . ?
C5 C6 1.391(4) . ?
C5 H5 0.9500 . ?
C6 C7 1.383(3) . ?
C6 H6 0.9500 . ?
C7 H7 0.9500 . ?
C8 C13 1.392(3) . ?
C8 C9 1.395(3) . ?
C9 C10 1.381(4) . ?
C9 H9 0.9500 . ?
C10 C11 1.385(4) . ?
C10 H10 0.9500 . ?
C11 C12 1.378(4) . ?
C11 H11 0.9500 . ?
C12 C13 1.386(4) . ?
C12 H12 0.9500 . ?
C13 H13 0.9500 . ?
C14 C15 1.391(3) . ?
C14 C19 1.394(3) . ?
C15 C16 1.393(3) . ?
C15 H15 0.9500 . ?
C16 C17 1.381(4) . ?
C16 H16 0.9500 . ?
C17 C18 1.379(4) . ?
C17 H17 0.9500 . ?
C18 C19 1.384(3) . ?
C18 H18 0.9500 . ?
C19 H19 0.9500 . ?
C20 C21 1.506(4) . ?
C20 C22 1.521(4) . ?
C20 H20 1.0000 . ?
C21 H21A 0.9800 . ?
C21 H21B 0.9800 . ?
C21 H21C 0.9800 . ?
C22 H22A 0.9800 . ?
C22 H22B 0.9800 . ?
C22 H22C 0.9800 . ?
C23 C24A 1.423(13) . ?
C23 C25 1.503(18) . ?
C23 C25A 1.51(2) . ?
C23 C24 1.594(11) . ?
C23 H23 1.0000 . ?
C24 H24A 0.9800 . ?
C24 H24B 0.9800 . ?
C24 H24C 0.9800 . ?
C25 H25A 0.9800 . ?
C25 H25B 0.9800 . ?
C25 H25C 0.9800 . ?
C24A H24D 0.9800 . ?
C24A H24E 0.9800 . ?
C24A H24F 0.9800 . ?
C25A H25D 0.9800 . ?
C25A H25E 0.9800 . ?
C25A H25F 0.9800 . ?
C31 H31A 0.9800 . ?
C31 H31B 0.9800 . ?
C31 H31C 0.9800 . ?
C32 H32A 0.9800 . ?
C32 H32B 0.9800 . ?
C32 H32C 0.9800 . ?
